data_2008667
loop_
_publ_author_name
'Gasque, Laura '
'Moreno-Esparza, Rafael'
'Ruiz-Ram\'irez, Lena'
'Medina-Dickinson, Gerardo'

_publ_section_title
;
 (5,6-Dimethyl-1,10-phenanthroline)(nitrato)(salicylaldehydato)copper(II)
;
_journal_issue 7
_journal_name_full 'Acta Crystallographica Section C'
_journal_page_first 1063
_journal_page_last 1065
_journal_paper_doi 10.1107/S0108270199001018
_journal_volume 55
_journal_year 1999
_chemical_formula_iupac '[Cu(C7 H5 O2)(N O3)(C14 H12 N2)]'
_chemical_formula_moiety
;
[Cu 2+ (N O3)- (C7 H5 O2)- (C14 H12 N2)]
;
_chemical_formula_sum 'C21 H17 Cu N3 O5'
_chemical_formula_weight 454.92
_chemical_name_systematic
;
(5,6-Dimethyl-1,10-phenanthroline-N,N')(nitrato-O)(salicylaldehydato-O,O)
copper(II)
;
_space_group_IT_number 14
_symmetry_cell_setting monoclinic
_symmetry_space_group_name_Hall '-P 2yn'
_symmetry_space_group_name_H-M 'P 1 21/n 1'
_audit_creation_method SHELXL-97
_cell_angle_alpha 90.00
_cell_angle_beta 90.320(10)
_cell_angle_gamma 90.00
_cell_formula_units_Z 4
_cell_length_a 9.5730(10)
_cell_length_b 10.1900(10)
_cell_length_c 19.213(2)
_cell_measurement_reflns_used 25
_cell_measurement_temperature 293(2)
_cell_measurement_theta_max 28
_cell_measurement_theta_min 2
_cell_volume 1874.2(3)
_computing_cell_refinement SHELXTL/PC
_computing_data_collection 'SHELXTL/PC (Sheldrick, 1994)'
_computing_data_reduction SHELXTL/PC
_computing_molecular_graphics 'ZORTEP (Zsolnai, 1997)'
_computing_publication_material 'CIFTAB in SHELXL97'
_computing_structure_refinement 'SHELXL97 (Sheldrick, 1997)'
_computing_structure_solution 'SHELXS97 (Sheldrick, 1990)'
_diffrn_ambient_temperature 293(2)
_diffrn_measured_fraction_theta_full 0.999
_diffrn_measured_fraction_theta_max 0.999
_diffrn_measurement_device_type 'Siemens P4/PC'
_diffrn_measurement_method '\q/2\q scan'
_diffrn_radiation_monochromator graphite
_diffrn_radiation_source 'fine-focus sealed tube'
_diffrn_radiation_type MoK\a
_diffrn_radiation_wavelength 0.71073
_diffrn_reflns_av_R_equivalents 0.029
_diffrn_reflns_av_sigmaI/netI 0.056
_diffrn_reflns_limit_h_max 12
_diffrn_reflns_limit_h_min -1
_diffrn_reflns_limit_k_max 13
_diffrn_reflns_limit_k_min -1
_diffrn_reflns_limit_l_max 25
_diffrn_reflns_limit_l_min -25
_diffrn_reflns_number 5913
_diffrn_reflns_theta_full 28.00
_diffrn_reflns_theta_max 28.00
_diffrn_reflns_theta_min 2.12
_diffrn_standards_decay_% 0
_diffrn_standards_interval_count 97
_diffrn_standards_number 3
_exptl_absorpt_coefficient_mu 1.21
_exptl_absorpt_correction_T_max 0.713
_exptl_absorpt_correction_T_min 0.667
_exptl_absorpt_correction_type \y-scan
_exptl_absorpt_process_details '(North et al., 1968)'
_exptl_crystal_colour green
_exptl_crystal_density_diffrn 1.612
_exptl_crystal_density_method 'not measured'
_exptl_crystal_description prismatic
_exptl_crystal_F_000 932
_exptl_crystal_size_max 0.58
_exptl_crystal_size_mid 0.33
_exptl_crystal_size_min 0.28
_refine_diff_density_max 0.28
_refine_diff_density_min -0.37
_refine_ls_extinction_method none
_refine_ls_goodness_of_fit_ref 1.056
_refine_ls_hydrogen_treatment constr
_refine_ls_matrix_type full
_refine_ls_number_parameters 273
_refine_ls_number_reflns 4536
_refine_ls_number_restraints 0
_refine_ls_restrained_S_all 1.056
_refine_ls_R_factor_all 0.083
_refine_ls_R_factor_gt 0.045
_refine_ls_shift/su_max 0.009
_refine_ls_shift/su_mean 0.001
_refine_ls_structure_factor_coef Fsqd
_refine_ls_weighting_details 'w = 1/[\s^2^(Fo^2^)+(0.0547P)^2^+0.3604P] where P=(Fo^2^+2Fc^2^)/3'
_refine_ls_weighting_scheme calc
_refine_ls_wR_factor_obs 0.103
_refine_ls_wR_factor_ref 0.118
_reflns_number_gt 2996
_reflns_number_total 4536
_reflns_threshold_expression I>2\s(I)
_cod_data_source_file fr1120.cif
_cod_data_source_block rm26
_cod_depositor_comments
;
The following automatic conversions were performed:

'_refine_ls_weighting_scheme' value 'calc w =
1/[\s^2^(Fo^2^)+(0.0547P)^2^+0.3604P] where P=(Fo^2^+2Fc^2^)/3' was
changed to 'calc'. New tag '_refine_ls_weighting_details' was
created. The value of the new tag was set to 'w =
1/[\s^2^(Fo^2^)+(0.0547P)^2^+0.3604P] where P=(Fo^2^+2Fc^2^)/3'.

Automatic conversion script
Id: cif_fix_values 3143 2015-03-26 13:38:13Z robertas 
;
_cod_original_sg_symbol_H-M 'P 21/n'
_cod_database_code 2008667

loop_
_symmetry_equiv_pos_as_xyz
'x, y, z'
'-x+1/2, y+1/2, -z+1/2'
'-x, -y, -z'
'x-1/2, -y-1/2, z-1/2'

loop_
_atom_site_label
_atom_site_fract_x
_atom_site_fract_y
_atom_site_fract_z
_atom_site_U_iso_or_equiv
_atom_site_adp_type
_atom_site_calc_flag
_atom_site_refinement_flags
_atom_site_occupancy
_atom_site_disorder_assembly
_atom_site_disorder_group
_atom_site_type_symbol
Cu1 0.28161(4) 0.20827(3) 0.007933(17) 0.04129(13) Uani d . 1 . . Cu
O1 0.3967(2) 0.1493(2) 0.08202(10) 0.0497(5) Uani d . 1 . . O
O2 0.2970(2) 0.3931(2) 0.03567(11) 0.0533(5) Uani d . 1 . . O
N1 0.2304(2) 0.0234(2) -0.01486(11) 0.0394(5) Uani d . 1 . . N
N2 0.1238(3) 0.2453(2) -0.05825(13) 0.0421(6) Uani d . 1 . . N
C1 0.2872(3) -0.0857(3) 0.01010(14) 0.0471(7) Uani d . 1 . . C
H1 0.3582 -0.0798 0.0432 0.056 Uiso calc R 1 . . H
C2 0.2429(3) -0.2086(3) -0.01205(15) 0.0496(7) Uani d . 1 . . C
H2 0.2835 -0.2840 0.0064 0.059 Uiso calc R 1 . . H
C3 0.1399(4) -0.2184(3) -0.06085(15) 0.0478(7) Uani d . 1 . . C
H3 0.1106 -0.3008 -0.0757 0.057 Uiso calc R 1 . . H
C4 0.0776(3) -0.1055(3) -0.08895(13) 0.0374(6) Uani d . 1 . . C
C5 -0.0323(3) -0.1053(3) -0.14128(14) 0.0423(7) Uani d . 1 . . C
C6 -0.0868(3) 0.0096(3) -0.16494(15) 0.0432(7) Uani d . 1 . . C
C7 -0.0362(3) 0.1332(3) -0.13725(14) 0.0403(6) Uani d . 1 . . C
C8 -0.0869(3) 0.2583(3) -0.15746(18) 0.0533(8) Uani d . 1 . . C
H8 -0.1579 0.2647 -0.1905 0.064 Uiso calc R 1 . . H
C9 -0.0323(4) 0.3686(3) -0.12889(19) 0.0616(9) Uani d . 1 . . C
H9 -0.0659 0.4504 -0.1423 0.074 Uiso calc R 1 . . H
C10 0.0740(3) 0.3595(3) -0.07953(17) 0.0549(8) Uani d . 1 . . C
H10 0.1112 0.4362 -0.0609 0.066 Uiso calc R 1 . . H
C11 0.0693(3) 0.1345(3) -0.08731(14) 0.0367(6) Uani d . 1 . . C
C12 0.1274(3) 0.0139(3) -0.06328(13) 0.0354(6) Uani d . 1 . . C
C13 0.4800(3) 0.2208(3) 0.11985(14) 0.0445(7) Uani d . 1 . . C
C14 0.5700(3) 0.1590(4) 0.16813(15) 0.0517(8) Uani d . 1 . . C
H14 0.5667 0.0682 0.1732 0.062 Uiso calc R 1 . . H
C15 0.6614(4) 0.2298(4) 0.20736(17) 0.0599(9) Uani d . 1 . . C
H15 0.7199 0.1858 0.2383 0.072 Uiso calc R 1 . . H
C16 0.6705(4) 0.3649(4) 0.20288(18) 0.0658(10) Uani d . 1 . . C
H16 0.7344 0.4110 0.2301 0.079 Uiso calc R 1 . . H
C17 0.5839(4) 0.4296(4) 0.15763(19) 0.0647(9) Uani d . 1 . . C
H17 0.5892 0.5205 0.1541 0.078 Uiso calc R 1 . . H
C18 0.4861(3) 0.3598(3) 0.11606(15) 0.0483(7) Uani d . 1 . . C
C19 0.3912(3) 0.4345(3) 0.07487(16) 0.0553(8) Uani d . 1 . . C
H19 0.4007 0.5252 0.0775 0.066 Uiso calc R 1 . . H
C51 -0.0810(4) -0.2363(3) -0.16848(17) 0.0576(9) Uani d . 1 . . C
H51A -0.1659 -0.2249 -0.1946 0.086 Uiso calc R 1 . . H
H51B -0.0976 -0.2945 -0.1301 0.086 Uiso calc R 1 . . H
H51C -0.0106 -0.2730 -0.1980 0.086 Uiso calc R 1 . . H
C61 -0.2016(4) 0.0135(4) -0.21907(17) 0.0607(9) Uani d . 1 . . C
H61A -0.2097 -0.0710 -0.2408 0.091 Uiso calc R 1 . . H
H61B -0.1796 0.0783 -0.2536 0.091 Uiso calc R 1 . . H
H61C -0.2884 0.0358 -0.1972 0.091 Uiso calc R 1 . . H
N3 0.4694(3) 0.2270(3) -0.12755(13) 0.0473(6) Uani d . 1 . . N
O3 0.4574(2) 0.2554(3) -0.06426(11) 0.0596(6) Uani d . 1 . . O
O4 0.5808(3) 0.2532(3) -0.15552(14) 0.0842(8) Uani d . 1 . . O
O5 0.3728(3) 0.1775(3) -0.15829(14) 0.0892(9) Uani d . 1 . . O

loop_
_atom_site_aniso_label
_atom_site_aniso_U_11
_atom_site_aniso_U_22
_atom_site_aniso_U_33
_atom_site_aniso_U_12
_atom_site_aniso_U_13
_atom_site_aniso_U_23
Cu1 0.0412(2) 0.03817(19) 0.0444(2) 0.00090(18) -0.00819(14) -0.00028(17)
O1 0.0568(14) 0.0456(11) 0.0466(11) -0.0035(11) -0.0152(10) 0.0025(10)
O2 0.0563(13) 0.0425(12) 0.0609(12) 0.0040(11) -0.0184(11) -0.0029(10)
N1 0.0402(13) 0.0370(12) 0.0411(12) 0.0031(11) -0.0018(10) 0.0007(10)
N2 0.0376(13) 0.0349(11) 0.0538(14) 0.0028(11) -0.0041(11) 0.0027(11)
C1 0.0510(18) 0.0456(16) 0.0446(15) 0.0102(15) -0.0071(13) 0.0078(14)
C2 0.059(2) 0.0402(15) 0.0496(16) 0.0111(16) -0.0020(15) 0.0073(14)
C3 0.0581(19) 0.0365(15) 0.0489(16) 0.0013(15) 0.0042(14) 0.0005(13)
C4 0.0374(15) 0.0381(15) 0.0366(13) 0.0013(12) 0.0056(12) 0.0007(12)
C5 0.0438(16) 0.0451(16) 0.0380(14) -0.0052(14) 0.0030(12) -0.0043(13)
C6 0.0385(16) 0.0512(17) 0.0399(14) -0.0022(14) 0.0006(12) 0.0008(13)
C7 0.0353(15) 0.0418(16) 0.0437(15) 0.0008(13) -0.0002(12) 0.0063(13)
C8 0.0459(18) 0.0523(18) 0.0617(19) 0.0055(15) -0.0115(15) 0.0106(16)
C9 0.057(2) 0.0387(18) 0.089(2) 0.0054(17) -0.0179(18) 0.0128(17)
C10 0.053(2) 0.0381(17) 0.074(2) 0.0030(15) -0.0109(17) 0.0033(15)
C11 0.0329(14) 0.0354(15) 0.0419(14) 0.0020(12) 0.0027(11) 0.0036(12)
C12 0.0338(14) 0.0376(14) 0.0348(13) 0.0030(12) 0.0009(11) 0.0013(11)
C13 0.0462(17) 0.0523(19) 0.0350(14) 0.0009(16) 0.0024(13) 0.0013(14)
C14 0.055(2) 0.0549(18) 0.0448(16) 0.0007(16) -0.0069(15) 0.0038(15)
C15 0.058(2) 0.076(2) 0.0458(17) 0.0053(19) -0.0120(15) 0.0017(17)
C16 0.060(2) 0.069(2) 0.068(2) 0.002(2) -0.0227(18) -0.013(2)
C17 0.064(2) 0.052(2) 0.078(2) 0.0005(18) -0.0125(19) -0.0093(18)
C18 0.0497(18) 0.0501(18) 0.0450(16) 0.0013(16) -0.0083(14) -0.0081(14)
C19 0.060(2) 0.0451(17) 0.061(2) 0.0002(17) -0.0055(17) -0.0091(16)
C51 0.069(2) 0.0480(18) 0.0558(18) -0.0087(17) -0.0083(17) -0.0085(15)
C61 0.059(2) 0.065(2) 0.0582(19) 0.0015(18) -0.0209(16) -0.0051(17)
N3 0.0479(15) 0.0462(15) 0.0478(14) 0.0053(13) -0.0042(12) 0.0034(12)
O3 0.0502(13) 0.0806(16) 0.0479(12) -0.0114(12) -0.0016(10) -0.0012(12)
O4 0.0684(19) 0.117(2) 0.0679(16) -0.0009(17) 0.0205(14) -0.0017(16)
O5 0.080(2) 0.114(2) 0.0734(17) -0.0145(18) -0.0210(15) -0.0265(17)

loop_
_atom_type_symbol
_atom_type_description
_atom_type_scat_dispersion_real
_atom_type_scat_dispersion_imag
_atom_type_scat_source
C C 0.0033 0.0016 'International Tables Vol C Tables 4.2.6.8 and 6.1.1.4'
H H 0.0000 0.0000 'International Tables Vol C Tables 4.2.6.8 and 6.1.1.4'
N N 0.0061 0.0033 'International Tables Vol C Tables 4.2.6.8 and 6.1.1.4'
O O 0.0106 0.0060 'International Tables Vol C Tables 4.2.6.8 and 6.1.1.4'
Cu Cu 0.3201 1.2651 'International Tables Vol C Tables 4.2.6.8 and 6.1.1.4'

loop_
_geom_angle_atom_site_label_1
_geom_angle_atom_site_label_2
_geom_angle_atom_site_label_3
_geom_angle
_geom_angle_publ_flag
O1 Cu1 O2 93.32(9) y
O1 Cu1 N1 90.36(9) y
O2 Cu1 N1 169.73(9) y
O1 Cu1 N2 165.90(10) y
O2 Cu1 N2 92.68(9) y
N1 Cu1 N2 81.69(9) y
O1 Cu1 O3 95.60(9) y
O2 Cu1 O3 84.65(9) y
N1 Cu1 O3 104.54(9) y
N2 Cu1 O3 97.64(9) y
C13 O1 Cu1 126.5(2) ?
C19 O2 Cu1 122.9(2) ?
C1 N1 C12 118.9(2) ?
C1 N1 Cu1 127.8(2) ?
C12 N1 Cu1 113.3(2) ?
C10 N2 C11 117.8(3) ?
C10 N2 Cu1 129.2(2) ?
C11 N2 Cu1 112.91(19) ?
N1 C1 C2 121.5(3) ?
C3 C2 C1 119.8(3) ?
C2 C3 C4 120.7(3) ?
C12 C4 C3 115.8(3) ?
C12 C4 C5 119.3(2) ?
C3 C4 C5 125.0(3) ?
C6 C5 C4 120.6(3) ?
C6 C5 C51 122.0(3) ?
C4 C5 C51 117.5(3) ?
C5 C6 C7 119.9(3) ?
C5 C6 C61 122.0(3) ?
C7 C6 C61 118.1(3) ?
C11 C7 C8 115.3(3) ?
C11 C7 C6 120.1(3) ?
C8 C7 C6 124.6(3) ?
C9 C8 C7 120.3(3) ?
C8 C9 C10 120.0(3) ?
N2 C10 C9 122.1(3) ?
N2 C11 C7 124.5(3) ?
N2 C11 C12 115.7(2) ?
C7 C11 C12 119.8(3) ?
N1 C12 C4 123.4(2) ?
N1 C12 C11 116.2(2) ?
C4 C12 C11 120.3(2) ?
O1 C13 C14 119.1(3) ?
O1 C13 C18 123.8(3) ?
C14 C13 C18 117.0(3) ?
C15 C14 C13 121.0(3) ?
C14 C15 C16 122.4(3) ?
C17 C16 C15 118.8(3) ?
C16 C17 C18 120.8(3) ?
C17 C18 C13 119.9(3) ?
C17 C18 C19 117.5(3) ?
C13 C18 C19 122.4(3) ?
O2 C19 C18 127.8(3) ?
O5 N3 O4 122.9(3) ?
O5 N3 O3 119.8(3) ?
O4 N3 O3 117.3(3) ?
N3 O3 Cu1 128.6(2) ?

loop_
_geom_bond_atom_site_label_1
_geom_bond_atom_site_label_2
_geom_bond_site_symmetry_2
_geom_bond_distance
_geom_bond_publ_flag
Cu1 O1 . 1.893(2) y
Cu1 O2 . 1.963(2) y
Cu1 N1 . 1.995(2) y
Cu1 N2 . 2.005(2) y
Cu1 O3 . 2.239(2) y
O1 C13 . 1.300(4) ?
O2 C19 . 1.245(4) ?
N1 C1 . 1.326(4) ?
N1 C12 . 1.356(3) ?
N2 C10 . 1.321(4) ?
N2 C11 . 1.363(4) ?
C1 C2 . 1.388(4) ?
C2 C3 . 1.360(4) ?
C3 C4 . 1.403(4) ?
C4 C12 . 1.396(4) ?
C4 C5 . 1.451(4) ?
C5 C6 . 1.360(4) ?
C5 C51 . 1.506(4) ?
C6 C7 . 1.449(4) ?
C6 C61 . 1.509(4) ?
C7 C11 . 1.389(4) ?
C7 C8 . 1.417(4) ?
C8 C9 . 1.354(5) ?
C9 C10 . 1.390(4) ?
C11 C12 . 1.425(4) ?
C13 C14 . 1.411(4) ?
C13 C18 . 1.419(5) ?
C14 C15 . 1.359(5) ?
C15 C16 . 1.382(5) ?
C16 C17 . 1.367(5) ?
C17 C18 . 1.418(4) ?
C18 C19 . 1.422(4) ?
N3 O5 . 1.205(4) ?
N3 O4 . 1.226(4) ?
N3 O3 . 1.256(3) ?

loop_
_geom_torsion_atom_site_label_1
_geom_torsion_atom_site_label_2
_geom_torsion_atom_site_label_3
_geom_torsion_atom_site_label_4
_geom_torsion
_geom_torsion_publ_flag
O1 C13 C18 C19 6.2(5) y
O2 C19 C18 C13 -3.0(5) y
